data_7214093
loop_
_publ_author_name
'Xu, Xiao'
'Ju, Weiwei'
'Hou, Wentao'
'Zhu, Dunru'
'Xu, Yan'

_publ_section_title
;
 Two octamolybdate-based complexes: hydrothermal synthesis, structural
 characterization and properties
;
_journal_issue 1
_journal_name_full CrystEngComm
_journal_page_first 82
_journal_paper_doi 10.1039/c3ce41706a
_journal_volume 16
_journal_year 2014
_chemical_formula_sum 'C8 H14 Ag8 Mo8 N16 O28 S4'
_chemical_formula_weight 2541.07
_chemical_name_systematic
; 
 ? 
;
_space_group_IT_number 2
_symmetry_cell_setting triclinic
_symmetry_space_group_name_Hall '-P 1'
_symmetry_space_group_name_H-M 'P -1'
_atom_sites_solution_hydrogens geom
_atom_sites_solution_primary direct
_atom_sites_solution_secondary difmap
_audit_creation_method SHELXL-97
_cell_angle_alpha 101.089(2)
_cell_angle_beta 109.288(2)
_cell_angle_gamma 108.4730(10)
_cell_formula_units_Z 1
_cell_length_a 10.5781(14)
_cell_length_b 11.0107(14)
_cell_length_c 11.389(3)
_cell_measurement_reflns_used 3303
_cell_measurement_temperature 296(2)
_cell_measurement_theta_max 26.819
_cell_measurement_theta_min 2.341
_cell_volume 1120.3(4)
_computing_cell_refinement 'SAINT (Bruker, 2005)'
_computing_data_collection 'APEX2 (Bruker, 2005)'
_computing_data_reduction SAINT
_computing_molecular_graphics SHELXTL
_computing_publication_material SHELXTL
_computing_structure_refinement 'SHELXL-97 (Sheldrick, 1997)'
_computing_structure_solution 'SHELXS-97 (Sheldrick, 1990)'
_diffrn_ambient_temperature 296(2)
_diffrn_measured_fraction_theta_full 0.988
_diffrn_measured_fraction_theta_max 0.988
_diffrn_measurement_device_type 'Bruker Apex2 CCD'
_diffrn_measurement_method '\w scans'
_diffrn_radiation_monochromator graphite
_diffrn_radiation_source 'fine-focus sealed tube'
_diffrn_radiation_type MoK\a
_diffrn_radiation_wavelength 0.71073
_diffrn_reflns_av_R_equivalents 0.0222
_diffrn_reflns_av_sigmaI/netI 0.0344
_diffrn_reflns_limit_h_max 12
_diffrn_reflns_limit_h_min -12
_diffrn_reflns_limit_k_max 13
_diffrn_reflns_limit_k_min -12
_diffrn_reflns_limit_l_max 13
_diffrn_reflns_limit_l_min -13
_diffrn_reflns_number 8032
_diffrn_reflns_theta_full 25.02
_diffrn_reflns_theta_max 25.02
_diffrn_reflns_theta_min 2.01
_exptl_absorpt_coefficient_mu 5.850
_exptl_absorpt_correction_T_max 0.5403
_exptl_absorpt_correction_T_min 0.4190
_exptl_absorpt_correction_type multi-scan
_exptl_absorpt_process_details '(SADABS; Sheldrick, 2003)'
_exptl_crystal_colour colourless
_exptl_crystal_density_diffrn 3.767
_exptl_crystal_density_method 'not measured'
_exptl_crystal_description block
_exptl_crystal_F_000 1174
_exptl_crystal_size_max 0.18
_exptl_crystal_size_mid 0.14
_exptl_crystal_size_min 0.12
_refine_diff_density_max 4.635
_refine_diff_density_min -1.873
_refine_diff_density_rms 0.179
_refine_ls_extinction_coef 0.00095(13)
_refine_ls_extinction_expression Fc^*^=kFc[1+0.001xFc^2^\l^3^/sin(2\q)]^-1/4^
_refine_ls_extinction_method SHELXL
_refine_ls_goodness_of_fit_ref 1.090
_refine_ls_hydrogen_treatment mixed
_refine_ls_matrix_type full
_refine_ls_number_parameters 326
_refine_ls_number_reflns 3906
_refine_ls_number_restraints 2
_refine_ls_restrained_S_all 1.127
_refine_ls_R_factor_all 0.0424
_refine_ls_R_factor_gt 0.0323
_refine_ls_shift/su_max 0.001
_refine_ls_shift/su_mean 0.000
_refine_ls_structure_factor_coef Fsqd
_refine_ls_weighting_details 'calc w=1/[\s^2^(Fo^2^)+(0.0288P)^2^+5.2578P] where P=(Fo^2^+2Fc^2^)/3'
_refine_ls_weighting_scheme calc
_refine_ls_wR_factor_gt 0.0714
_refine_ls_wR_factor_ref 0.0750
_reflns_number_gt 3263
_reflns_number_total 3906
_reflns_threshold_expression >2sigma(I)
_cod_data_source_file c3ce41706a.txt
_cod_data_source_block a01
_cod_depositor_comments
;
The following automatic conversions were performed:

'_symmetry_cell_setting' value 'Triclinic' changed to 'triclinic'
according to
/usr/data/users/saulius/automatic-downloads/current/RSC/lib/dictionaries/cif_core.dic
dictionary named 'cif_core.dic' version 2.4.2 from 2011-04-26.

Automatic conversion script
Id: cif_fix_values 2281 2013-09-26 08:29:07Z andrius 
;
_cod_original_cell_volume 1120.3(3)
_cod_original_sg_symbol_H-M P-1
_cod_database_code 7214093

loop_
_symmetry_equiv_pos_as_xyz
'x, y, z'
'-x, -y, -z'

loop_
_atom_site_label
_atom_site_type_symbol
_atom_site_fract_x
_atom_site_fract_y
_atom_site_fract_z
_atom_site_U_iso_or_equiv
_atom_site_adp_type
_atom_site_occupancy
_atom_site_symmetry_multiplicity
_atom_site_calc_flag
_atom_site_refinement_flags
Mo1 Mo 0.92153(6) 0.60461(6) 0.06517(6) 0.01724(16) Uani 1 1 d .
Mo2 Mo 1.26675(7) 0.44419(7) 0.26678(7) 0.02129(16) Uani 1 1 d .
Mo3 Mo 1.27212(7) 0.71288(6) 0.18241(6) 0.01948(16) Uani 1 1 d .
Mo4 Mo 0.90807(7) 0.33759(6) 0.14726(6) 0.02032(16) Uani 1 1 d .
Ag3 Ag 0.30077(7) -0.37441(7) -0.36300(6) 0.03585(18) Uani 1 1 d .
Ag4 Ag 0.53699(8) -0.32067(7) -0.04264(7) 0.03994(19) Uani 1 1 d .
Ag1 Ag 0.59584(7) -0.04242(7) 0.10915(8) 0.0408(2) Uani 1 1 d U
Ag2 Ag 0.87090(7) -0.05317(7) 0.11079(6) 0.03498(18) Uani 1 1 d .
O1 O 1.3855(6) 0.3692(5) 0.3026(6) 0.0326(13) Uani 1 1 d .
O2 O 0.9420(6) 0.6854(5) 0.2171(5) 0.0265(12) Uani 1 1 d .
O3 O 0.9211(6) 0.4296(6) 0.2939(5) 0.0306(13) Uani 1 1 d .
O4 O 0.7936(5) 0.4186(5) 0.0339(5) 0.0204(11) Uani 1 1 d .
O5 O 1.0763(5) 0.2988(5) 0.2035(5) 0.0251(12) Uani 1 1 d .
O6 O 1.2705(6) 0.7893(5) 0.3273(5) 0.0279(12) Uani 1 1 d .
O7 O 1.0789(5) 0.5152(5) 0.1304(5) 0.0197(11) Uani 1 1 d .
O8 O 1.2774(6) 0.5240(6) 0.4171(5) 0.0334(13) Uani 1 1 d .
O9 O 1.3701(5) 0.6006(5) 0.2332(5) 0.0239(11) Uani 1 1 d .
O10 O 1.0965(5) 0.7285(5) 0.0600(5) 0.0185(11) Uani 1 1 d .
O11 O 0.7715(6) 0.1823(5) 0.1046(5) 0.0293(13) Uani 1 1 d .
O13 O 1.4056(6) 0.8349(5) 0.1661(6) 0.0316(13) Uani 1 1 d .
O14 O 0.7918(5) 0.6441(5) -0.0445(5) 0.0232(11) Uani 1 1 d .
S2 S 0.4932(2) -0.15924(19) -0.1602(2) 0.0262(4) Uani 1 1 d U
S1 S 0.7981(2) -0.0626(2) 0.2965(2) 0.0299(4) Uani 1 1 d U
N8 N 0.6553(6) -0.0870(6) -0.2989(6) 0.0217(14) Uani 1 1 d .
N7 N 0.7901(6) -0.0593(6) -0.0984(6) 0.0245(14) Uani 1 1 d .
C3 C 0.6521(8) -0.0992(7) -0.1846(7) 0.0207(16) Uani 1 1 d .
N3 N 0.6312(6) -0.3358(6) 0.1551(6) 0.0231(14) Uani 1 1 d .
N6 N 0.8751(7) -0.0230(7) -0.1645(6) 0.0262(15) Uani 1 1 d .
N4 N 0.7588(6) -0.2928(6) 0.3612(6) 0.0220(14) Uani 1 1 d .
C1 C 0.7261(8) -0.2349(8) 0.2684(7) 0.0225(16) Uani 1 1 d .
N2 N 0.6123(6) -0.4533(6) 0.1817(6) 0.0243(14) Uani 1 1 d .
N5 N 0.7953(7) -0.0393(7) -0.2846(6) 0.0271(15) Uani 1 1 d .
N1 N 0.6871(6) -0.4297(6) 0.3048(6) 0.0226(14) Uani 1 1 d .
C4 C 0.5350(9) -0.1236(9) -0.4261(8) 0.039(2) Uani 1 1 d .
H4A H 0.5739 -0.1031 -0.4885 0.058 Uiso 1 1 calc R
H4B H 0.4776 -0.0729 -0.4174 0.058 Uiso 1 1 calc R
H4C H 0.4740 -0.2189 -0.4564 0.058 Uiso 1 1 calc R
C2 C 0.8586(10) -0.2299(9) 0.4996(8) 0.043(2) Uani 1 1 d .
H2A H 0.8531 -0.2979 0.5416 0.064 Uiso 1 1 calc R
H2B H 0.8319 -0.1635 0.5408 0.064 Uiso 1 1 calc R
H2C H 0.9571 -0.1866 0.5083 0.064 Uiso 1 1 calc R
O1W O 0.1332(7) -0.3032(7) -0.5045(6) 0.0501(17) Uani 1 1 d .

loop_
_atom_site_aniso_label
_atom_site_aniso_U_11
_atom_site_aniso_U_22
_atom_site_aniso_U_33
_atom_site_aniso_U_23
_atom_site_aniso_U_13
_atom_site_aniso_U_12
Mo1 0.0197(3) 0.0162(3) 0.0219(4) 0.0082(3) 0.0129(3) 0.0094(3)
Mo2 0.0244(3) 0.0197(4) 0.0242(4) 0.0102(3) 0.0116(3) 0.0112(3)
Mo3 0.0181(3) 0.0150(3) 0.0244(4) 0.0074(3) 0.0089(3) 0.0053(3)
Mo4 0.0224(3) 0.0197(4) 0.0263(4) 0.0130(3) 0.0154(3) 0.0092(3)
Ag3 0.0443(4) 0.0321(4) 0.0288(4) 0.0112(3) 0.0151(3) 0.0126(3)
Ag4 0.0517(4) 0.0270(4) 0.0291(4) 0.0127(3) 0.0050(3) 0.0121(3)
Ag1 0.0394(4) 0.0365(4) 0.0649(5) 0.0289(4) 0.0314(4) 0.0210(3)
Ag2 0.0285(3) 0.0475(4) 0.0319(4) 0.0179(3) 0.0156(3) 0.0134(3)
O1 0.033(3) 0.025(3) 0.045(4) 0.015(3) 0.017(3) 0.016(3)
O2 0.030(3) 0.027(3) 0.027(3) 0.007(2) 0.018(2) 0.013(2)
O3 0.037(3) 0.032(3) 0.033(3) 0.014(3) 0.023(3) 0.015(3)
O4 0.018(2) 0.021(3) 0.027(3) 0.013(2) 0.013(2) 0.009(2)
O5 0.028(3) 0.022(3) 0.036(3) 0.017(3) 0.018(2) 0.015(2)
O6 0.032(3) 0.027(3) 0.023(3) 0.007(2) 0.009(2) 0.013(2)
O7 0.021(3) 0.018(3) 0.024(3) 0.009(2) 0.013(2) 0.009(2)
O8 0.043(3) 0.034(3) 0.027(3) 0.011(3) 0.018(3) 0.016(3)
O9 0.021(3) 0.022(3) 0.029(3) 0.011(2) 0.009(2) 0.009(2)
O10 0.018(2) 0.016(3) 0.023(3) 0.007(2) 0.011(2) 0.006(2)
O11 0.030(3) 0.024(3) 0.037(3) 0.016(3) 0.018(3) 0.008(2)
O13 0.024(3) 0.022(3) 0.049(4) 0.017(3) 0.016(3) 0.006(2)
O14 0.027(3) 0.023(3) 0.030(3) 0.013(2) 0.018(2) 0.015(2)
S2 0.0185(9) 0.0194(10) 0.0485(9) 0.0183(8) 0.0178(8) 0.0093(8)
S1 0.0370(11) 0.0167(10) 0.0316(11) 0.0053(9) 0.0167(8) 0.0050(8)
N8 0.025(3) 0.020(3) 0.021(3) 0.009(3) 0.012(3) 0.008(3)
N7 0.019(3) 0.023(4) 0.030(4) 0.009(3) 0.010(3) 0.008(3)
C3 0.025(4) 0.010(4) 0.027(4) 0.005(3) 0.013(3) 0.006(3)
N3 0.021(3) 0.024(4) 0.026(4) 0.012(3) 0.010(3) 0.010(3)
N6 0.023(3) 0.031(4) 0.029(4) 0.012(3) 0.015(3) 0.011(3)
N4 0.026(3) 0.021(3) 0.021(3) 0.006(3) 0.013(3) 0.009(3)
C1 0.018(4) 0.025(4) 0.024(4) 0.010(3) 0.011(3) 0.006(3)
N2 0.021(3) 0.023(4) 0.028(4) 0.011(3) 0.008(3) 0.009(3)
N5 0.028(4) 0.031(4) 0.030(4) 0.014(3) 0.018(3) 0.013(3)
N1 0.024(3) 0.021(3) 0.019(4) 0.005(3) 0.009(3) 0.007(3)
C4 0.034(5) 0.046(6) 0.032(5) 0.020(4) 0.010(4) 0.011(4)
C2 0.054(6) 0.035(5) 0.025(5) 0.009(4) 0.005(4) 0.012(5)
O1W 0.062(4) 0.065(5) 0.043(4) 0.026(4) 0.028(3) 0.040(4)

loop_
_atom_type_symbol
_atom_type_description
_atom_type_scat_dispersion_real
_atom_type_scat_dispersion_imag
_atom_type_scat_source
C C 0.0033 0.0016 'International Tables Vol C Tables 4.2.6.8 and 6.1.1.4'
H H 0.0000 0.0000 'International Tables Vol C Tables 4.2.6.8 and 6.1.1.4'
N N 0.0061 0.0033 'International Tables Vol C Tables 4.2.6.8 and 6.1.1.4'
O O 0.0106 0.0060 'International Tables Vol C Tables 4.2.6.8 and 6.1.1.4'
Ag Ag -0.8971 1.1015 'International Tables Vol C Tables 4.2.6.8 and 6.1.1.4'
Mo Mo -1.6832 0.6857 'International Tables Vol C Tables 4.2.6.8 and 6.1.1.4'
S S 0.1246 0.1234 'International Tables Vol C Tables 4.2.6.8 and 6.1.1.4'

loop_
_geom_angle_atom_site_label_1
_geom_angle_atom_site_label_2
_geom_angle_atom_site_label_3
_geom_angle
_geom_angle_site_symmetry_1
_geom_angle_site_symmetry_3
O2 Mo1 O14 105.0(2) . .
O2 Mo1 O10 100.5(2) . .
O14 Mo1 O10 97.8(2) . .
O2 Mo1 O4 101.7(2) . .
O14 Mo1 O4 98.0(2) . .
O10 Mo1 O4 148.35(19) . .
O2 Mo1 O7 96.7(2) . .
O14 Mo1 O7 158.2(2) . .
O10 Mo1 O7 77.49(18) . .
O4 Mo1 O7 77.68(18) . .
O2 Mo1 O7 171.8(2) . 2_765
O14 Mo1 O7 83.1(2) . 2_765
O10 Mo1 O7 77.05(18) . 2_765
O4 Mo1 O7 77.84(18) . 2_765
O7 Mo1 O7 75.1(2) . 2_765
O2 Mo1 Mo3 87.81(17) . .
O14 Mo1 Mo3 134.15(16) . .
O10 Mo1 Mo3 36.33(14) . .
O4 Mo1 Mo3 122.74(14) . .
O7 Mo1 Mo3 45.06(12) . .
O7 Mo1 Mo3 85.69(11) 2_765 .
O1 Mo2 O8 104.5(3) . .
O1 Mo2 O9 104.1(2) . .
O8 Mo2 O9 98.6(2) . .
O1 Mo2 O5 104.4(2) . .
O8 Mo2 O5 97.5(2) . .
O9 Mo2 O5 142.3(2) . .
O1 Mo2 O14 89.6(2) . 2_765
O8 Mo2 O14 165.8(2) . 2_765
O9 Mo2 O14 78.3(2) . 2_765
O5 Mo2 O14 77.7(2) . 2_765
O13 Mo3 O6 104.7(3) . .
O13 Mo3 O9 100.5(2) . .
O6 Mo3 O9 101.5(2) . .
O13 Mo3 O10 98.7(2) . .
O6 Mo3 O10 97.6(2) . .
O9 Mo3 O10 148.4(2) . .
O13 Mo3 O7 159.9(2) . .
O6 Mo3 O7 95.1(2) . .
O9 Mo3 O7 78.81(19) . .
O10 Mo3 O7 74.56(18) . .
O13 Mo3 O4 87.6(2) . 2_765
O6 Mo3 O4 164.7(2) . 2_765
O9 Mo3 O4 84.9(2) . 2_765
O10 Mo3 O4 71.09(17) . 2_765
O7 Mo3 O4 72.30(17) . 2_765
O13 Mo3 Mo1 133.82(18) . .
O6 Mo3 Mo1 85.33(18) . .
O9 Mo3 Mo1 121.87(15) . .
O10 Mo3 Mo1 35.19(13) . .
O7 Mo3 Mo1 43.08(12) . .
O4 Mo3 Mo1 79.52(11) 2_765 .
O11 Mo4 O3 104.7(3) . .
O11 Mo4 O5 101.1(2) . .
O3 Mo4 O5 101.8(2) . .
O11 Mo4 O4 99.2(2) . .
O3 Mo4 O4 96.3(2) . .
O5 Mo4 O4 148.2(2) . .
O11 Mo4 O7 160.0(2) . .
O3 Mo4 O7 94.9(2) . .
O5 Mo4 O7 78.40(19) . .
O4 Mo4 O7 74.16(18) . .
O11 Mo4 O10 88.2(2) . 2_765
O3 Mo4 O10 163.9(2) . 2_765
O5 Mo4 O10 84.6(2) . 2_765
O4 Mo4 O10 71.78(18) . 2_765
O7 Mo4 O10 71.79(17) . 2_765
N1 Ag3 O1W 141.5(2) 2_645 .
N1 Ag3 O8 91.4(2) 2_645 1_444
O1W Ag3 O8 75.6(2) . 1_444
N1 Ag3 S2 107.71(15) 2_645 .
O1W Ag3 S2 106.82(17) . .
O8 Ag3 S2 135.32(14) 1_444 .
N3 Ag4 N2 104.5(2) . 2_645
N3 Ag4 S2 143.09(17) . .
N2 Ag4 S2 110.89(16) 2_645 .
N3 Ag4 Ag1 83.29(16) . .
N2 Ag4 Ag1 155.11(15) 2_645 .
S2 Ag4 Ag1 60.12(5) . .
O13 Ag1 S1 92.82(14) 1_445 .
O13 Ag1 S2 83.40(13) 1_445 2_655
S1 Ag1 S2 119.80(7) . 2_655
O13 Ag1 S2 105.67(15) 1_445 .
S1 Ag1 S2 128.72(6) . .
S2 Ag1 S2 109.73(6) 2_655 .
O13 Ag1 Ag2 136.22(13) 1_445 .
S1 Ag1 Ag2 53.06(5) . .
S2 Ag1 Ag2 134.82(5) 2_655 .
S2 Ag1 Ag2 83.15(4) . .
O13 Ag1 Ag4 82.20(13) 1_445 .
S1 Ag1 Ag4 85.97(5) . .
S2 Ag1 Ag4 151.01(5) 2_655 .
S2 Ag1 Ag4 51.32(4) . .
Ag2 Ag1 Ag4 70.21(3) . .
O13 Ag1 Ag1 97.94(13) 1_445 2_655
S1 Ag1 Ag1 167.47(6) . 2_655
S2 Ag1 Ag1 55.67(5) 2_655 2_655
S2 Ag1 Ag1 54.06(5) . 2_655
Ag2 Ag1 Ag1 120.11(4) . 2_655
Ag4 Ag1 Ag1 101.78(4) . 2_655
N7 Ag2 N6 99.2(2) . 2_755
N7 Ag2 S1 143.36(16) . .
N6 Ag2 S1 116.46(16) 2_755 .
N7 Ag2 Ag1 87.81(15) . .
N6 Ag2 Ag1 158.31(16) 2_755 .
S1 Ag2 Ag1 55.93(5) . .
Mo1 O4 Mo4 109.4(2) . .
Mo1 O4 Mo3 108.6(2) . 2_765
Mo4 O4 Mo3 104.2(2) . 2_765
Mo4 O5 Mo2 118.6(3) . .
Mo1 O7 Mo3 91.86(17) . .
Mo1 O7 Mo4 92.06(17) . .
Mo3 O7 Mo4 162.2(2) . .
Mo1 O7 Mo1 104.85(19) . 2_765
Mo3 O7 Mo1 98.12(17) . 2_765
Mo4 O7 Mo1 97.62(18) . 2_765
Mo2 O8 Ag3 175.5(3) . 1_666
Mo3 O9 Mo2 118.2(2) . .
Mo1 O10 Mo3 108.5(2) . .
Mo1 O10 Mo4 110.2(2) . 2_765
Mo3 O10 Mo4 105.55(19) . 2_765
Mo3 O13 Ag1 165.3(3) . 1_665
Mo1 O14 Mo2 116.6(2) . 2_765
C3 S2 Ag4 101.8(2) . .
C3 S2 Ag3 107.9(3) . .
Ag4 S2 Ag3 86.02(6) . .
C3 S2 Ag1 110.2(2) . 2_655
Ag4 S2 Ag1 131.91(9) . 2_655
Ag3 S2 Ag1 115.40(7) . 2_655
C3 S2 Ag1 102.2(3) . .
Ag4 S2 Ag1 68.56(6) . .
Ag3 S2 Ag1 143.95(8) . .
Ag1 S2 Ag1 70.27(6) 2_655 .
C1 S1 Ag2 101.2(3) . .
C1 S1 Ag1 101.3(3) . .
Ag2 S1 Ag1 71.01(6) . .
C3 N8 N5 109.5(6) . .
C3 N8 C4 129.9(6) . .
N5 N8 C4 120.5(6) . .
C3 N7 N6 105.9(6) . .
C3 N7 Ag2 128.0(5) . .
N6 N7 Ag2 126.1(4) . .
N7 C3 N8 107.4(6) . .
N7 C3 S2 127.9(6) . .
N8 C3 S2 124.7(6) . .
C1 N3 N2 106.8(6) . .
C1 N3 Ag4 127.8(5) . .
N2 N3 Ag4 125.1(5) . .
N5 N6 N7 111.0(6) . .
N5 N6 Ag2 114.3(4) . 2_755
N7 N6 Ag2 134.7(5) . 2_755
C1 N4 N1 109.1(6) . .
C1 N4 C2 129.3(7) . .
N1 N4 C2 121.5(6) . .
N3 C1 N4 106.7(6) . .
N3 C1 S1 128.7(6) . .
N4 C1 S1 124.5(6) . .
N1 N2 N3 110.8(6) . .
N1 N2 Ag4 119.0(5) . 2_645
N3 N2 Ag4 130.2(5) . 2_645
N6 N5 N8 106.2(6) . .
N2 N1 N4 106.5(6) . .
N2 N1 Ag3 115.2(5) . 2_645
N4 N1 Ag3 137.1(5) . 2_645
N8 C4 H4A 109.5 . .
N8 C4 H4B 109.5 . .
H4A C4 H4B 109.5 . .
N8 C4 H4C 109.5 . .
H4A C4 H4C 109.5 . .
H4B C4 H4C 109.5 . .
N4 C2 H2A 109.5 . .
N4 C2 H2B 109.5 . .
H2A C2 H2B 109.5 . .
N4 C2 H2C 109.5 . .
H2A C2 H2C 109.5 . .
H2B C2 H2C 109.5 . .

loop_
_geom_bond_atom_site_label_1
_geom_bond_atom_site_label_2
_geom_bond_distance
_geom_bond_site_symmetry_2
Mo1 O2 1.694(5) .
Mo1 O14 1.757(5) .
Mo1 O10 1.947(4) .
Mo1 O4 1.949(5) .
Mo1 O7 2.190(5) .
Mo1 O7 2.358(5) 2_765
Mo1 Mo3 3.2050(9) .
Mo2 O1 1.695(5) .
Mo2 O8 1.717(5) .
Mo2 O9 1.909(5) .
Mo2 O5 1.922(5) .
Mo2 O14 2.319(5) 2_765
Mo3 O13 1.703(5) .
Mo3 O6 1.710(5) .
Mo3 O9 1.904(5) .
Mo3 O10 2.002(5) .
Mo3 O7 2.270(5) .
Mo3 O4 2.347(5) 2_765
Mo4 O11 1.702(5) .
Mo4 O3 1.715(5) .
Mo4 O5 1.896(5) .
Mo4 O4 2.006(5) .
Mo4 O7 2.294(5) .
Mo4 O10 2.312(5) 2_765
Ag3 N1 2.404(6) 2_645
Ag3 O1W 2.416(6) .
Ag3 O8 2.433(5) 1_444
Ag3 S2 2.612(2) .
Ag4 N3 2.205(6) .
Ag4 N2 2.353(6) 2_645
Ag4 S2 2.489(2) .
Ag4 Ag1 2.9674(11) .
Ag1 O13 2.402(5) 1_445
Ag1 S1 2.579(2) .
Ag1 S2 2.710(2) 2_655
Ag1 S2 2.764(2) .
Ag1 Ag2 2.9433(10) .
Ag1 Ag1 3.1509(15) 2_655
Ag2 N7 2.229(6) .
Ag2 N6 2.363(6) 2_755
Ag2 S1 2.488(2) .
O4 Mo3 2.347(5) 2_765
O7 Mo1 2.358(5) 2_765
O8 Ag3 2.433(5) 1_666
O10 Mo4 2.312(5) 2_765
O13 Ag1 2.402(5) 1_665
O14 Mo2 2.319(5) 2_765
S2 C3 1.736(7) .
S2 Ag1 2.710(2) 2_655
S1 C1 1.723(8) .
N8 C3 1.343(9) .
N8 N5 1.347(8) .
N8 C4 1.454(10) .
N7 C3 1.331(9) .
N7 N6 1.367(8) .
N3 C1 1.339(10) .
N3 N2 1.353(8) .
N6 N5 1.289(9) .
N6 Ag2 2.363(6) 2_755
N4 C1 1.342(9) .
N4 N1 1.356(8) .
N4 C2 1.448(10) .
N2 N1 1.286(8) .
N2 Ag4 2.353(6) 2_645
N1 Ag3 2.404(6) 2_645
C4 H4A 0.9600 .
C4 H4B 0.9600 .
C4 H4C 0.9600 .
C2 H2A 0.9600 .
C2 H2B 0.9600 .
C2 H2C 0.9600 .
